data_4501651
loop_
_publ_author_name
'Li, Cheng-Peng'
'Zhao, Xiao-Hu'
'Chen, Xu-Dong'
'Yu, Qian'
'Du, Miao'

_publ_section_title
;
 Metal-Involved Solvothermal Interconversions of Pyrazinyl Substituted
 Azole Derivatives: Controllability and Mechanism
;
_journal_issue 12
_journal_name_full 'Crystal Growth &amp; Design'
_journal_page_first 5034
_journal_paper_doi 10.1021/cg100200b
_journal_volume 10
_journal_year 2010
_chemical_formula_sum 'C15 H12 N10 O2'
_chemical_formula_weight 364.35
_chemical_name_systematic
; 
 ? 
;
_space_group_IT_number 2
_symmetry_cell_setting triclinic
_symmetry_space_group_name_Hall '-P 1'
_symmetry_space_group_name_H-M 'P -1'
_atom_sites_solution_hydrogens geom
_atom_sites_solution_primary direct
_atom_sites_solution_secondary difmap
_audit_creation_method SHELXL-97
_cell_angle_alpha 118.206(2)
_cell_angle_beta 91.590(2)
_cell_angle_gamma 103.497(2)
_cell_formula_units_Z 2
_cell_length_a 7.1520(11)
_cell_length_b 11.4761(17)
_cell_length_c 11.8628(18)
_cell_measurement_reflns_used 2398
_cell_measurement_temperature 296(2)
_cell_measurement_theta_max 27.84
_cell_measurement_theta_min 2.97
_cell_volume 823.4(2)
_computing_cell_refinement 'Bruker APEX II'
_computing_data_collection 'Bruker APEX II'
_computing_data_reduction 'Bruker SAINT'
_computing_molecular_graphics 'Bruker SHELXTL'
_computing_publication_material 'Bruker SHELXTL'
_computing_structure_refinement 'SHELXL-97 (Sheldrick, 1997)'
_computing_structure_solution 'SHELXS-97 (Sheldrick, 1990)'
_diffrn_ambient_temperature 296(2)
_diffrn_measured_fraction_theta_full 0.986
_diffrn_measured_fraction_theta_max 0.986
_diffrn_measurement_device_type 'APEX II CCD area detector'
_diffrn_measurement_method 'phi and omega scans'
_diffrn_radiation_monochromator graphite
_diffrn_radiation_source 'fine-focus sealed tube'
_diffrn_radiation_type MoK\a
_diffrn_radiation_wavelength 0.71073
_diffrn_reflns_av_R_equivalents 0.0144
_diffrn_reflns_av_sigmaI/netI 0.0214
_diffrn_reflns_limit_h_max 8
_diffrn_reflns_limit_h_min -7
_diffrn_reflns_limit_k_max 13
_diffrn_reflns_limit_k_min -13
_diffrn_reflns_limit_l_max 13
_diffrn_reflns_limit_l_min -14
_diffrn_reflns_number 4492
_diffrn_reflns_theta_full 25.03
_diffrn_reflns_theta_max 25.03
_diffrn_reflns_theta_min 2.05
_exptl_absorpt_coefficient_mu 0.107
_exptl_absorpt_correction_T_max 1.000000
_exptl_absorpt_correction_T_min 0.684919
_exptl_absorpt_correction_type multi-scan
_exptl_absorpt_process_details SADABS
_exptl_crystal_colour Colorless
_exptl_crystal_density_diffrn 1.469
_exptl_crystal_density_meas ?
_exptl_crystal_density_method 'not measured'
_exptl_crystal_description Block
_exptl_crystal_F_000 376
_exptl_crystal_size_max 0.38
_exptl_crystal_size_mid 0.28
_exptl_crystal_size_min 0.20
_refine_diff_density_max 0.235
_refine_diff_density_min -0.218
_refine_diff_density_rms 0.030
_refine_ls_extinction_coef 0.056(5)
_refine_ls_extinction_expression Fc^*^=kFc[1+0.001xFc^2^\l^3^/sin(2\q)]^-1/4^
_refine_ls_extinction_method SHELXL
_refine_ls_goodness_of_fit_ref 1.067
_refine_ls_hydrogen_treatment constr
_refine_ls_matrix_type full
_refine_ls_number_parameters 245
_refine_ls_number_reflns 2883
_refine_ls_number_restraints 0
_refine_ls_restrained_S_all 1.071
_refine_ls_R_factor_all 0.0408
_refine_ls_R_factor_gt 0.0346
_refine_ls_shift/su_max 0.000
_refine_ls_shift/su_mean 0.000
_refine_ls_structure_factor_coef Fsqd
_refine_ls_weighting_details 'calc w=1/[\s^2^(Fo^2^)+(0.0526P)^2^+0.1584P] where P=(Fo^2^+2Fc^2^)/3'
_refine_ls_weighting_scheme calc
_refine_ls_wR_factor_gt 0.0969
_refine_ls_wR_factor_ref 0.1010
_reflns_number_gt 2433
_reflns_number_total 2883
_reflns_threshold_expression >2sigma(I)
_cod_data_source_file cg100200b_si_002.cif
_cod_data_source_block HL4.H2O
_cod_depositor_comments
;
The following automatic conversions were performed:

'_symmetry_cell_setting' value 'Triclinic' changed to 'triclinic'
according to /home/saulius/struct/CIF-dictionaries/cif_core.dic
dictionary named 'cif_core.dic' version 2.4.2 from
2011-04-26.

'_exptl_absorpt_correction_type' value 'MULTI-SCAN'
changed to 'multi-scan' according to
/home/saulius/struct/CIF-dictionaries/cif_core.dic dictionary named
'cif_core.dic' version 2.4.2 from 2011-04-26.

Automatic conversion script
Id: cif_fix_values 1715 2011-07-08 13:25:40Z adriana 

The following automatic conversions were performed:

'_exptl_crystal_density_meas' value 'NONE' was changed to '?' - the
value is perceived as not measured.

Automatic conversion script
Id: cif_fix_values 3008 2015-01-20 13:52:24Z robertas 
;
_cod_original_sg_symbol_H-M P-1
_cod_database_code 4501651

loop_
_symmetry_equiv_pos_as_xyz
'x, y, z'
'-x, -y, -z'

loop_
_atom_site_label
_atom_site_type_symbol
_atom_site_fract_x
_atom_site_fract_y
_atom_site_fract_z
_atom_site_U_iso_or_equiv
_atom_site_adp_type
_atom_site_occupancy
_atom_site_symmetry_multiplicity
_atom_site_calc_flag
_atom_site_refinement_flags
O1 O -0.02083(15) 0.72498(11) 0.09620(10) 0.0499(3) Uani 1 1 d .
N1 N 0.33781(18) 0.68671(13) 0.37763(12) 0.0446(3) Uani 1 1 d .
N2 N 0.1706(3) 0.70302(18) 0.59311(16) 0.0735(5) Uani 1 1 d .
N3 N 0.24428(18) 1.01738(12) 0.49792(11) 0.0425(3) Uani 1 1 d .
N4 N 0.24372(19) 1.09159(13) 0.43486(11) 0.0440(3) Uani 1 1 d .
N5 N 0.27387(16) 0.88873(12) 0.29717(10) 0.0355(3) Uani 1 1 d .
N6 N 0.29389(17) 0.77910(12) 0.18388(10) 0.0376(3) Uani 1 1 d D
H6A H 0.4003 0.7553 0.1761 0.045 Uiso 1 1 calc RD
N7 N 0.2693(2) 0.97324(15) 0.09533(13) 0.0560(4) Uani 1 1 d .
N8 N 0.2760(4) 1.24609(19) 0.17961(18) 0.0931(6) Uani 1 1 d .
N9 N 0.35976(18) 0.58286(13) -0.03601(11) 0.0431(3) Uani 1 1 d .
N10 N 0.0993(2) 0.46164(15) -0.26583(12) 0.0549(4) Uani 1 1 d .
C1 C 0.1785(3) 0.79579(19) 0.55577(16) 0.0571(4) Uani 1 1 d .
H1 H 0.1269 0.8689 0.6030 0.069 Uiso 1 1 calc R
C2 C 0.2447(3) 0.6010(2) 0.52027(19) 0.0640(5) Uani 1 1 d .
H2 H 0.2414 0.5325 0.5418 0.077 Uiso 1 1 calc R
C3 C 0.3258(2) 0.59270(17) 0.41467(17) 0.0520(4) Uani 1 1 d .
H3 H 0.3745 0.5183 0.3667 0.062 Uiso 1 1 calc R
C4 C 0.2609(2) 0.78815(14) 0.44877(13) 0.0375(3) Uani 1 1 d .
C5 C 0.26122(19) 0.89560(14) 0.41504(12) 0.0357(3) Uani 1 1 d .
C6 C 0.2619(2) 1.01353(14) 0.31455(13) 0.0381(3) Uani 1 1 d .
C7 C 0.2677(2) 1.06025(16) 0.21849(14) 0.0430(4) Uani 1 1 d .
C8 C 0.2743(3) 1.0257(2) 0.01541(18) 0.0641(5) Uani 1 1 d .
H8 H 0.2739 0.9685 -0.0722 0.077 Uiso 1 1 calc R
C9 C 0.2799(3) 1.1595(2) 0.0573(2) 0.0738(6) Uani 1 1 d .
H9 H 0.2867 1.1910 -0.0022 0.089 Uiso 1 1 calc R
C10 C 0.2692(4) 1.1947(2) 0.25896(19) 0.0746(6) Uani 1 1 d .
H10 H 0.2652 1.2518 0.3459 0.089 Uiso 1 1 calc R
C11 C 0.1418(2) 0.71015(14) 0.08550(13) 0.0358(3) Uani 1 1 d .
C12 C 0.19076(19) 0.61135(14) -0.03934(13) 0.0352(3) Uani 1 1 d .
C13 C 0.3943(2) 0.49010(16) -0.14792(14) 0.0475(4) Uani 1 1 d .
H13 H 0.5103 0.4662 -0.1501 0.057 Uiso 1 1 calc R
C14 C 0.2636(2) 0.42842(16) -0.26065(14) 0.0464(4) Uani 1 1 d .
H14 H 0.2914 0.3610 -0.3360 0.056 Uiso 1 1 calc R
C15 C 0.0637(2) 0.55374(17) -0.15318(14) 0.0506(4) Uani 1 1 d .
H15 H -0.0504 0.5798 -0.1515 0.061 Uiso 1 1 calc R
O2 O 0.69973(16) 0.85254(12) 0.22904(10) 0.0537(3) Uani 1 1 d D
H2A H 0.7208 0.8929 0.3114 0.081 Uiso 1 1 d RD
H2B H 0.7834 0.8108 0.1934 0.081 Uiso 1 1 d RD

loop_
_atom_site_aniso_label
_atom_site_aniso_U_11
_atom_site_aniso_U_22
_atom_site_aniso_U_33
_atom_site_aniso_U_23
_atom_site_aniso_U_13
_atom_site_aniso_U_12
O1 0.0406(6) 0.0605(7) 0.0414(6) 0.0160(5) 0.0113(4) 0.0214(5)
N1 0.0455(7) 0.0462(7) 0.0429(7) 0.0205(6) 0.0105(6) 0.0175(6)
N2 0.1096(14) 0.0759(11) 0.0626(10) 0.0471(9) 0.0397(9) 0.0422(10)
N3 0.0525(7) 0.0422(7) 0.0290(6) 0.0130(5) 0.0083(5) 0.0164(6)
N4 0.0562(8) 0.0399(7) 0.0327(6) 0.0139(5) 0.0087(5) 0.0166(6)
N5 0.0414(6) 0.0379(6) 0.0252(6) 0.0116(5) 0.0084(5) 0.0158(5)
N6 0.0415(6) 0.0414(7) 0.0265(6) 0.0102(5) 0.0084(5) 0.0201(5)
N7 0.0761(10) 0.0592(9) 0.0384(7) 0.0259(7) 0.0158(7) 0.0242(7)
N8 0.164(2) 0.0695(11) 0.0693(12) 0.0466(10) 0.0318(12) 0.0443(12)
N9 0.0488(7) 0.0483(7) 0.0319(6) 0.0150(6) 0.0074(5) 0.0234(6)
N10 0.0534(8) 0.0619(9) 0.0324(7) 0.0093(6) 0.0037(6) 0.0182(7)
C1 0.0792(12) 0.0591(10) 0.0450(9) 0.0283(8) 0.0269(8) 0.0324(9)
C2 0.0797(13) 0.0649(12) 0.0671(12) 0.0444(10) 0.0179(10) 0.0273(10)
C3 0.0566(10) 0.0492(9) 0.0566(10) 0.0275(8) 0.0130(8) 0.0224(8)
C4 0.0365(7) 0.0418(8) 0.0304(7) 0.0149(6) 0.0041(6) 0.0108(6)
C5 0.0353(7) 0.0412(8) 0.0261(7) 0.0122(6) 0.0064(5) 0.0126(6)
C6 0.0404(7) 0.0381(7) 0.0329(7) 0.0143(6) 0.0069(6) 0.0129(6)
C7 0.0454(8) 0.0466(8) 0.0381(8) 0.0209(7) 0.0084(6) 0.0146(6)
C8 0.0795(13) 0.0799(13) 0.0452(10) 0.0369(10) 0.0176(9) 0.0290(10)
C9 0.0980(15) 0.0829(15) 0.0648(13) 0.0533(12) 0.0188(11) 0.0293(12)
C10 0.1276(18) 0.0537(11) 0.0524(11) 0.0298(9) 0.0247(11) 0.0335(11)
C11 0.0399(8) 0.0387(7) 0.0315(7) 0.0177(6) 0.0087(6) 0.0147(6)
C12 0.0388(7) 0.0350(7) 0.0307(7) 0.0148(6) 0.0070(6) 0.0113(6)
C13 0.0562(9) 0.0528(9) 0.0373(8) 0.0184(7) 0.0128(7) 0.0302(8)
C14 0.0595(10) 0.0428(8) 0.0321(8) 0.0126(7) 0.0135(7) 0.0180(7)
C15 0.0449(8) 0.0597(10) 0.0355(8) 0.0115(7) 0.0034(6) 0.0211(7)
O2 0.0519(6) 0.0685(8) 0.0307(5) 0.0119(5) 0.0093(5) 0.0270(6)

loop_
_atom_type_symbol
_atom_type_description
_atom_type_scat_dispersion_real
_atom_type_scat_dispersion_imag
_atom_type_scat_source
C C 0.0033 0.0016 'International Tables Vol C Tables 4.2.6.8 and 6.1.1.4'
H H 0.0000 0.0000 'International Tables Vol C Tables 4.2.6.8 and 6.1.1.4'
N N 0.0061 0.0033 'International Tables Vol C Tables 4.2.6.8 and 6.1.1.4'
O O 0.0106 0.0060 'International Tables Vol C Tables 4.2.6.8 and 6.1.1.4'

loop_
_geom_angle_atom_site_label_1
_geom_angle_atom_site_label_2
_geom_angle_atom_site_label_3
_geom_angle
C4 N1 C3 115.29(13)
C1 N2 C2 115.39(15)
C5 N3 N4 108.65(11)
C6 N4 N3 107.40(11)
C5 N5 C6 105.75(11)
C5 N5 N6 127.38(12)
C6 N5 N6 126.87(11)
C11 N6 N5 118.24(11)
C11 N6 H6A 120.9
N5 N6 H6A 120.9
C7 N7 C8 115.36(15)
C9 N8 C10 115.57(18)
C13 N9 C12 116.00(13)
C14 N10 C15 115.68(13)
N2 C1 C4 122.49(16)
N2 C1 H1 118.8
C4 C1 H1 118.8
N2 C2 C3 122.43(17)
N2 C2 H2 118.8
C3 C2 H2 118.8
N1 C3 C2 122.70(16)
N1 C3 H3 118.6
C2 C3 H3 118.6
N1 C4 C1 121.68(14)
N1 C4 C5 120.11(12)
C1 C4 C5 118.21(13)
N3 C5 N5 108.65(12)
N3 C5 C4 123.25(12)
N5 C5 C4 128.09(12)
N4 C6 N5 109.55(12)
N4 C6 C7 122.36(13)
N5 C6 C7 128.10(12)
N7 C7 C10 121.33(15)
N7 C7 C6 119.95(14)
C10 C7 C6 118.72(14)
N7 C8 C9 122.65(18)
N7 C8 H8 118.7
C9 C8 H8 118.7
N8 C9 C8 122.16(17)
N8 C9 H9 118.9
C8 C9 H9 118.9
N8 C10 C7 122.91(18)
N8 C10 H10 118.5
C7 C10 H10 118.5
O1 C11 N6 123.98(13)
O1 C11 C12 122.37(12)
N6 C11 C12 113.64(12)
N9 C12 C15 121.99(13)
N9 C12 C11 117.77(12)
C15 C12 C11 120.24(13)
N9 C13 C14 121.88(14)
N9 C13 H13 119.1
C14 C13 H13 119.1
N10 C14 C13 122.35(14)
N10 C14 H14 118.8
C13 C14 H14 118.8
N10 C15 C12 121.95(14)
N10 C15 H15 119.0
C12 C15 H15 119.0
H2A O2 H2B 113.9

loop_
_geom_bond_atom_site_label_1
_geom_bond_atom_site_label_2
_geom_bond_distance
O1 C11 1.2158(17)
N1 C4 1.3288(18)
N1 C3 1.331(2)
N2 C1 1.324(2)
N2 C2 1.326(2)
N3 C5 1.3120(18)
N3 N4 1.3743(17)
N4 C6 1.3087(18)
N5 C5 1.3695(17)
N5 C6 1.3711(18)
N5 N6 1.3806(15)
N6 C11 1.3514(18)
N6 H6A 0.8600
N7 C7 1.326(2)
N7 C8 1.339(2)
N8 C9 1.321(3)
N8 C10 1.323(2)
N9 C13 1.3274(18)
N9 C12 1.3280(18)
N10 C14 1.325(2)
N10 C15 1.3331(19)
C1 C4 1.388(2)
C1 H1 0.9300
C2 C3 1.367(3)
C2 H2 0.9300
C3 H3 0.9300
C4 C5 1.465(2)
C6 C7 1.469(2)
C7 C10 1.380(2)
C8 C9 1.362(3)
C8 H8 0.9300
C9 H9 0.9300
C10 H10 0.9300
C11 C12 1.4927(18)
C12 C15 1.376(2)
C13 C14 1.375(2)
C13 H13 0.9300
C14 H14 0.9300
C15 H15 0.9300
O2 H2A 0.8503
O2 H2B 0.8502

loop_
_geom_torsion_atom_site_label_1
_geom_torsion_atom_site_label_2
_geom_torsion_atom_site_label_3
_geom_torsion_atom_site_label_4
_geom_torsion
C5 N3 N4 C6 -0.48(16)
C5 N5 N6 C11 110.57(15)
C6 N5 N6 C11 -69.21(18)
C2 N2 C1 C4 -0.8(3)
C1 N2 C2 C3 0.7(3)
C4 N1 C3 C2 -1.6(2)
N2 C2 C3 N1 0.5(3)
C3 N1 C4 C1 1.5(2)
C3 N1 C4 C5 -178.42(13)
N2 C1 C4 N1 -0.3(3)
N2 C1 C4 C5 179.59(17)
N4 N3 C5 N5 0.58(15)
N4 N3 C5 C4 -178.11(12)
C6 N5 C5 N3 -0.45(15)
N6 N5 C5 N3 179.73(12)
C6 N5 C5 C4 178.15(13)
N6 N5 C5 C4 -1.7(2)
N1 C4 C5 N3 -158.75(13)
C1 C4 C5 N3 21.4(2)
N1 C4 C5 N5 22.8(2)
C1 C4 C5 N5 -157.06(15)
N3 N4 C6 N5 0.19(16)
N3 N4 C6 C7 -179.74(13)
C5 N5 C6 N4 0.15(15)
N6 N5 C6 N4 179.97(12)
C5 N5 C6 C7 -179.92(14)
N6 N5 C6 C7 -0.1(2)
C8 N7 C7 C10 0.6(3)
C8 N7 C7 C6 179.88(15)
N4 C6 C7 N7 -174.15(14)
N5 C6 C7 N7 5.9(2)
N4 C6 C7 C10 5.1(2)
N5 C6 C7 C10 -174.79(17)
C7 N7 C8 C9 0.8(3)
C10 N8 C9 C8 0.9(4)
N7 C8 C9 N8 -1.7(3)
C9 N8 C10 C7 0.5(4)
N7 C7 C10 N8 -1.3(3)
C6 C7 C10 N8 179.4(2)
N5 N6 C11 O1 -11.2(2)
N5 N6 C11 C12 169.39(11)
C13 N9 C12 C15 -3.4(2)
C13 N9 C12 C11 177.17(13)
O1 C11 C12 N9 -167.31(14)
N6 C11 C12 N9 12.07(18)
O1 C11 C12 C15 13.2(2)
N6 C11 C12 C15 -167.40(13)
C12 N9 C13 C14 0.6(2)
C15 N10 C14 C13 -3.4(2)
N9 C13 C14 N10 2.9(3)
C14 N10 C15 C12 0.6(2)
N9 C12 C15 N10 2.9(3)
C11 C12 C15 N10 -177.70(14)

loop_
_cod_related_entry_id
_cod_related_entry_database
_cod_related_entry_code
1 ChemSpider 30661342
